data_7121831
loop_
_publ_author_name
'Zhang, Ping'
'Huo, Peng'
'Zhang, Xuan'
'Zhu, Qin-Yu'
'Dai, Jie'

_publ_section_title
;
 C-C to C[double bond, length as m-dash]C conversion within a
 supramolecular framework of tetrathiafulvalene: a confinement effect and
 an oxygen related dehydrogenation.
;
_journal_issue 53
_journal_name_full 'Chemical communications (Cambridge, England)'
_journal_page_first 7334
_journal_page_last 7337
_journal_paper_doi 10.1039/c8cc03197e
_journal_volume 54
_journal_year 2018
_chemical_formula_sum 'C34 H40 N2 O14 S12 Zn'
_chemical_formula_weight 1150.77
_space_group_crystal_system monoclinic
_space_group_IT_number 14
_space_group_name_Hall '-P 2ybc'
_space_group_name_H-M_alt 'P 1 21/c 1'
_symmetry_space_group_name_Hall '-P 2ybc'
_symmetry_space_group_name_H-M 'P 1 21/c 1'
_atom_sites_solution_hydrogens mixed
_audit_creation_method SHELXL-2016/6
_audit_update_record
;
2018-04-18 deposited with the CCDC.
2018-06-07 downloaded from the CCDC.
;
_cell_angle_alpha 90
_cell_angle_beta 94.237(4)
_cell_angle_gamma 90
_cell_formula_units_Z 2
_cell_length_a 13.956(3)
_cell_length_b 10.755(3)
_cell_length_c 15.612(4)
_cell_measurement_reflns_used 9201
_cell_measurement_temperature 293(2)
_cell_measurement_theta_max 27.5
_cell_measurement_theta_min 3.1
_cell_volume 2336.9(10)
_computing_structure_refinement 'SHELXL-2016/6 (Sheldrick, 2016)'
_diffrn_ambient_temperature 293(2)
_diffrn_measured_fraction_theta_full 0.993
_diffrn_measured_fraction_theta_max 0.990
_diffrn_measurement_device_type 'Rigaku Saturn'
_diffrn_radiation_type MoK\a
_diffrn_radiation_wavelength 0.71075
_diffrn_reflns_av_R_equivalents 0.0000
_diffrn_reflns_av_unetI/netI 0.0436
_diffrn_reflns_Laue_measured_fraction_full 0.993
_diffrn_reflns_Laue_measured_fraction_max 0.990
_diffrn_reflns_number 5317
_diffrn_reflns_point_group_measured_fraction_full 0.993
_diffrn_reflns_point_group_measured_fraction_max 0.990
_diffrn_reflns_theta_full 25.242
_diffrn_reflns_theta_max 27.494
_diffrn_reflns_theta_min 3.091
_exptl_absorpt_coefficient_mu 1.126
_exptl_absorpt_correction_T_max 0.794
_exptl_absorpt_correction_T_min 0.640
_exptl_absorpt_correction_type multi-scan
_exptl_crystal_colour black
_exptl_crystal_density_diffrn 1.635
_exptl_crystal_description Block
_exptl_crystal_F_000 1184
_exptl_crystal_size_max 0.450
_exptl_crystal_size_mid 0.350
_exptl_crystal_size_min 0.200
_refine_diff_density_max 0.661
_refine_diff_density_min -0.583
_refine_diff_density_rms 0.071
_refine_ls_extinction_method none
_refine_ls_goodness_of_fit_ref 0.991
_refine_ls_hydrogen_treatment mixed
_refine_ls_matrix_type full
_refine_ls_number_parameters 314
_refine_ls_number_reflns 5317
_refine_ls_number_restraints 6
_refine_ls_restrained_S_all 1.000
_refine_ls_R_factor_all 0.0629
_refine_ls_R_factor_gt 0.0428
_refine_ls_shift/su_max 0.001
_refine_ls_shift/su_mean 0.000
_refine_ls_structure_factor_coef Fsqd
_refine_ls_weighting_details 'w=1/[\s^2^(Fo^2^)+(0.0655P)^2^] where P=(Fo^2^+2Fc^2^)/3'
_refine_ls_weighting_scheme calc
_refine_ls_wR_factor_gt 0.1055
_refine_ls_wR_factor_ref 0.1161
_reflns_Friedel_coverage 0.000
_reflns_number_gt 3957
_reflns_number_total 5317
_reflns_threshold_expression 'I > 2\s(I)'
_cod_data_source_file c8cc03197e2.cif
_cod_data_source_block 1'
_cod_depositor_comments 'Adding full bibliography for 7121829--7121834.cif.'
_cod_original_cell_volume 2336.9(9)
_cod_database_code 7121831
_shelx_shelxl_version_number 2016/6
_shelx_space_group_comment
;
The symmetry employed for this shelxl refinement is uniquely defined
by the following loop, which should always be used as a source of
symmetry information in preference to the above space-group names.
They are only intended as comments.
;
_shelx_estimated_absorpt_t_min 0.631
_shelx_estimated_absorpt_t_max 0.806

loop_
_space_group_symop_operation_xyz
'x, y, z'
'-x, y+1/2, -z+1/2'
'-x, -y, -z'
'x, -y-1/2, z-1/2'

loop_
_atom_site_label
_atom_site_type_symbol
_atom_site_fract_x
_atom_site_fract_y
_atom_site_fract_z
_atom_site_U_iso_or_equiv
_atom_site_adp_type
_atom_site_occupancy
_atom_site_site_symmetry_order
_atom_site_calc_flag
_atom_site_refinement_flags_posn
_atom_site_refinement_flags_adp
_atom_site_refinement_flags_occupancy
Zn1 Zn 0.500000 0.500000 0.500000 0.03031(13) Uani 1 2 d S . P
S1 S 0.81889(5) 0.18679(6) 0.52168(5) 0.03690(18) Uani 1 1 d . . .
S2 S 0.75369(6) -0.01461(6) 0.40419(5) 0.03709(18) Uani 1 1 d . . .
S3 S 0.95777(6) -0.01223(7) 0.63305(5) 0.03889(18) Uani 1 1 d . . .
S4 S 0.89311(8) -0.20669(8) 0.50970(6) 0.0581(3) Uani 1 1 d . . .
S5 S 1.03206(6) -0.19844(8) 0.76737(5) 0.0458(2) Uani 1 1 d . . .
S6 S 0.95788(13) -0.41281(10) 0.63398(10) 0.1155(7) Uani 1 1 d . . .
O1 O 0.71385(15) 0.42883(18) 0.42712(15) 0.0436(5) Uani 1 1 d . . .
O2 O 0.59791(14) 0.35031(17) 0.50314(13) 0.0355(4) Uani 1 1 d . . .
O3 O 0.56748(15) 0.23351(19) 0.31486(14) 0.0421(5) Uani 1 1 d . . .
O4 O 0.59385(16) 0.03270(19) 0.28619(14) 0.0443(5) Uani 1 1 d . . .
O5 O 0.53733(19) 0.5583(2) 0.62776(15) 0.0462(6) Uani 1 1 d . . .
O6 O 0.60259(17) 0.6235(2) 0.45873(15) 0.0378(5) Uani 1 1 d . . .
O7 O 0.56920(18) 0.7683(2) 0.31817(16) 0.0456(6) Uani 1 1 d . . .
N1 N 0.7210(2) 0.8933(3) 0.72448(19) 0.0503(7) Uani 1 1 d . . .
C1 C 0.71535(18) 0.2139(2) 0.45453(17) 0.0272(5) Uani 1 1 d . . .
C2 C 0.68625(18) 0.1236(2) 0.39955(17) 0.0273(5) Uani 1 1 d . . .
C3 C 0.82662(19) 0.0287(2) 0.49554(18) 0.0316(6) Uani 1 1 d . . .
C4 C 0.8840(2) -0.0515(3) 0.54101(19) 0.0365(6) Uani 1 1 d . . .
C5 C 0.9742(2) -0.1677(3) 0.6662(2) 0.0429(7) Uani 1 1 d . . .
C6 C 0.9436(3) -0.2557(3) 0.6103(2) 0.0561(10) Uani 1 1 d . . .
C7 C 1.1497(3) -0.2313(7) 0.7394(3) 0.113(2) Uani 1 1 d . . .
H7A H 1.146786 -0.284577 0.689970 0.170 Uiso 1 1 calc R U .
H7B H 1.184845 -0.271998 0.786597 0.170 Uiso 1 1 calc R U .
H7C H 1.181443 -0.155088 0.726478 0.170 Uiso 1 1 calc R U .
C8 C 0.8708(8) -0.4829(5) 0.5674(7) 0.257(7) Uani 1 1 d . U .
H8A H 0.816463 -0.428380 0.558874 0.386 Uiso 1 1 calc R U .
H8B H 0.851269 -0.559065 0.593032 0.386 Uiso 1 1 calc R U .
H8C H 0.895911 -0.500436 0.513105 0.386 Uiso 1 1 calc R U .
C9 C 0.67135(19) 0.3429(2) 0.46121(17) 0.0289(6) Uani 1 1 d . . .
C10 C 0.60882(19) 0.1310(2) 0.32810(17) 0.0310(6) Uani 1 1 d . . .
C11 C 0.6917(3) 1.0109(3) 0.7242(2) 0.0539(9) Uani 1 1 d . . .
H11 H 0.712646 1.062553 0.769574 0.065 Uiso 1 1 calc R U .
C12 C 0.6326(3) 1.0573(4) 0.6600(2) 0.0537(9) Uani 1 1 d . . .
H12 H 0.615689 1.140939 0.660509 0.064 Uiso 1 1 calc R U .
C13 C 0.5963(2) 0.9813(3) 0.5926(2) 0.0465(8) Uani 1 1 d . . .
C14 C 0.6290(3) 0.8592(4) 0.5941(2) 0.0586(10) Uani 1 1 d . . .
H14 H 0.608688 0.805460 0.549716 0.070 Uiso 1 1 calc R U .
C15 C 0.6905(3) 0.8173(4) 0.6597(3) 0.0594(10) Uani 1 1 d . . .
H15 H 0.711543 0.735256 0.659622 0.071 Uiso 1 1 calc R U .
C16 C 0.5267(3) 1.0332(3) 0.5277(2) 0.0526(9) Uani 1 1 d . . .
H16 H 0.519867 1.119192 0.525463 0.063 Uiso 1 1 calc R U .
C17 C 0.7835(3) 0.8445(4) 0.7974(3) 0.0679(11) Uani 1 1 d . . .
H17A H 0.825960 0.909118 0.819524 0.102 Uiso 1 1 calc R U .
H17B H 0.820678 0.776154 0.778302 0.102 Uiso 1 1 calc R U .
H17C H 0.744578 0.816706 0.841835 0.102 Uiso 1 1 calc R U .
H7D H 0.585(2) 0.834(3) 0.314(2) 0.036(10) Uiso 1 1 d . . .
H5A H 0.552(3) 0.515(4) 0.668(3) 0.089(17) Uiso 1 1 d . . .
H6A H 0.590(3) 0.671(4) 0.412(3) 0.056(11) Uiso 1 1 d . . .
H6B H 0.643(3) 0.578(4) 0.449(3) 0.059(13) Uiso 1 1 d . . .
H7E H 0.534(3) 0.741(4) 0.277(3) 0.077(14) Uiso 1 1 d . . .
H5B H 0.508(3) 0.620(4) 0.637(3) 0.071(14) Uiso 1 1 d . . .

loop_
_atom_site_aniso_label
_atom_site_aniso_U_11
_atom_site_aniso_U_22
_atom_site_aniso_U_33
_atom_site_aniso_U_23
_atom_site_aniso_U_13
_atom_site_aniso_U_12
Zn1 0.0414(3) 0.0239(2) 0.0259(2) -0.00086(17) 0.00412(18) 0.00508(17)
S1 0.0412(4) 0.0265(3) 0.0406(4) -0.0042(3) -0.0140(3) 0.0064(3)
S2 0.0474(4) 0.0267(3) 0.0356(4) -0.0067(3) -0.0072(3) 0.0099(3)
S3 0.0447(4) 0.0296(4) 0.0407(4) 0.0010(3) -0.0082(3) 0.0056(3)
S4 0.0868(7) 0.0320(4) 0.0507(5) -0.0096(4) -0.0268(5) 0.0224(4)
S5 0.0514(5) 0.0472(5) 0.0376(4) 0.0061(4) -0.0041(3) 0.0064(4)
S6 0.1764(15) 0.0284(5) 0.1262(12) 0.0055(6) -0.0921(12) 0.0069(6)
O1 0.0433(12) 0.0266(10) 0.0618(15) 0.0074(10) 0.0103(10) 0.0033(9)
O2 0.0449(11) 0.0278(10) 0.0345(11) 0.0030(8) 0.0074(9) 0.0095(8)
O3 0.0491(12) 0.0358(11) 0.0388(12) -0.0052(9) -0.0134(10) 0.0136(9)
O4 0.0620(14) 0.0341(11) 0.0342(11) -0.0067(9) -0.0132(10) -0.0026(10)
O5 0.0734(16) 0.0371(12) 0.0266(11) -0.0032(10) -0.0065(10) 0.0177(12)
O6 0.0488(13) 0.0271(10) 0.0380(12) 0.0037(9) 0.0071(10) 0.0042(9)
O7 0.0583(15) 0.0332(12) 0.0429(14) 0.0084(11) -0.0132(11) -0.0054(11)
N1 0.0477(15) 0.0560(17) 0.0487(17) -0.0059(14) 0.0142(13) -0.0092(13)
C1 0.0303(12) 0.0244(12) 0.0264(13) 0.0007(10) -0.0004(10) 0.0037(10)
C2 0.0310(13) 0.0229(12) 0.0273(13) -0.0009(10) -0.0020(10) 0.0027(9)
C3 0.0363(14) 0.0266(13) 0.0316(14) -0.0019(11) 0.0003(11) 0.0058(10)
C4 0.0424(16) 0.0298(14) 0.0363(16) -0.0027(12) -0.0033(12) 0.0065(12)
C5 0.0525(18) 0.0338(15) 0.0408(17) 0.0072(13) -0.0069(14) 0.0056(13)
C6 0.076(2) 0.0312(16) 0.057(2) 0.0055(16) -0.0230(19) 0.0106(15)
C7 0.061(3) 0.213(7) 0.067(3) 0.057(4) 0.016(2) 0.052(4)
C8 0.412(14) 0.035(3) 0.281(11) 0.008(4) -0.267(11) -0.027(5)
C9 0.0339(13) 0.0244(12) 0.0270(13) -0.0016(10) -0.0062(11) 0.0042(10)
C10 0.0376(14) 0.0309(14) 0.0241(13) 0.0012(11) -0.0017(11) -0.0013(11)
C11 0.055(2) 0.056(2) 0.052(2) -0.0170(18) 0.0111(17) -0.0111(16)
C12 0.053(2) 0.051(2) 0.059(2) -0.0190(18) 0.0132(17) -0.0079(16)
C13 0.0469(18) 0.053(2) 0.0413(18) -0.0047(15) 0.0164(14) -0.0122(14)
C14 0.076(3) 0.055(2) 0.045(2) -0.0170(17) 0.0121(18) -0.0213(19)
C15 0.075(3) 0.046(2) 0.060(2) -0.0081(18) 0.017(2) -0.0059(18)
C16 0.064(2) 0.0478(19) 0.049(2) -0.0104(16) 0.0249(17) -0.0128(16)
C17 0.057(2) 0.088(3) 0.060(2) 0.006(2) 0.0114(19) 0.002(2)

loop_
_atom_type_symbol
_atom_type_description
_atom_type_scat_dispersion_real
_atom_type_scat_dispersion_imag
_atom_type_scat_source
C C 0.0033 0.0016 'International Tables Vol C Tables 4.2.6.8 and 6.1.1.4'
H H 0.0000 0.0000 'International Tables Vol C Tables 4.2.6.8 and 6.1.1.4'
N N 0.0061 0.0033 'International Tables Vol C Tables 4.2.6.8 and 6.1.1.4'
O O 0.0106 0.0060 'International Tables Vol C Tables 4.2.6.8 and 6.1.1.4'
S S 0.1246 0.1234 'International Tables Vol C Tables 4.2.6.8 and 6.1.1.4'
Zn Zn 0.2839 1.4301 'International Tables Vol C Tables 4.2.6.8 and 6.1.1.4'

loop_
_geom_angle_atom_site_label_1
_geom_angle_atom_site_label_2
_geom_angle_atom_site_label_3
_geom_angle
_geom_angle_site_symmetry_1
_geom_angle_site_symmetry_3
O6 Zn1 O6 180.0 . 3_666
O6 Zn1 O2 87.99(9) . 3_666
O6 Zn1 O2 92.01(9) 3_666 3_666
O6 Zn1 O2 92.00(9) . .
O6 Zn1 O2 88.00(9) 3_666 .
O2 Zn1 O2 180.0 3_666 .
O6 Zn1 O5 91.39(10) . 3_666
O6 Zn1 O5 88.61(10) 3_666 3_666
O2 Zn1 O5 95.17(9) 3_666 3_666
O2 Zn1 O5 84.83(9) . 3_666
O6 Zn1 O5 88.61(10) . .
O6 Zn1 O5 91.39(10) 3_666 .
O2 Zn1 O5 84.83(9) 3_666 .
O2 Zn1 O5 95.17(9) . .
O5 Zn1 O5 180.0 3_666 .
C1 S1 C3 94.85(12) . .
C3 S2 C2 94.91(12) . .
C4 S3 C5 93.91(14) . .
C4 S4 C6 93.99(15) . .
C5 S5 C7 100.96(19) . .
C8 S6 C6 103.5(2) . .
C9 O2 Zn1 125.96(17) . .
Zn1 O5 H5A 127(3) . .
Zn1 O5 H5B 109(3) . .
H5A O5 H5B 116(4) . .
Zn1 O6 H6A 121(2) . .
Zn1 O6 H6B 100(3) . .
H6A O6 H6B 108(4) . .
H7D O7 H7E 116(4) . .
C11 N1 C15 119.7(3) . .
C11 N1 C17 120.3(3) . .
C15 N1 C17 120.0(3) . .
C2 C1 C9 126.8(2) . .
C2 C1 S1 117.53(19) . .
C9 C1 S1 115.51(18) . .
C1 C2 C10 127.4(2) . .
C1 C2 S2 116.78(19) . .
C10 C2 S2 115.51(18) . .
C4 C3 S2 123.1(2) . .
C4 C3 S1 123.0(2) . .
S2 C3 S1 113.91(15) . .
C3 C4 S4 121.3(2) . .
C3 C4 S3 124.7(2) . .
S4 C4 S3 114.07(16) . .
C6 C5 S5 124.0(3) . .
C6 C5 S3 116.9(2) . .
S5 C5 S3 119.08(19) . .
C5 C6 S6 121.6(3) . .
C5 C6 S4 117.3(3) . .
S6 C6 S4 121.0(2) . .
S5 C7 H7A 109.5 . .
S5 C7 H7B 109.5 . .
H7A C7 H7B 109.5 . .
S5 C7 H7C 109.5 . .
H7A C7 H7C 109.5 . .
H7B C7 H7C 109.5 . .
S6 C8 H8A 109.5 . .
S6 C8 H8B 109.5 . .
H8A C8 H8B 109.5 . .
S6 C8 H8C 109.5 . .
H8A C8 H8C 109.5 . .
H8B C8 H8C 109.5 . .
O1 C9 O2 127.6(2) . .
O1 C9 C1 116.2(2) . .
O2 C9 C1 116.2(2) . .
O4 C10 O3 126.8(2) . .
O4 C10 C2 115.3(2) . .
O3 C10 C2 117.9(2) . .
N1 C11 C12 121.8(3) . .
N1 C11 H11 119.1 . .
C12 C11 H11 119.1 . .
C11 C12 C13 120.8(4) . .
C11 C12 H12 119.6 . .
C13 C12 H12 119.6 . .
C14 C13 C12 116.1(4) . .
C14 C13 C16 124.9(3) . .
C12 C13 C16 119.0(3) . .
C15 C14 C13 120.8(3) . .
C15 C14 H14 119.6 . .
C13 C14 H14 119.6 . .
N1 C15 C14 120.7(4) . .
N1 C15 H15 119.6 . .
C14 C15 H15 119.6 . .
C16 C16 C13 124.4(5) 3_676 .
C16 C16 H16 117.8 3_676 .
C13 C16 H16 117.8 . .
N1 C17 H17A 109.5 . .
N1 C17 H17B 109.5 . .
H17A C17 H17B 109.5 . .
N1 C17 H17C 109.5 . .
H17A C17 H17C 109.5 . .
H17B C17 H17C 109.5 . .

loop_
_geom_bond_atom_site_label_1
_geom_bond_atom_site_label_2
_geom_bond_distance
_geom_bond_site_symmetry_2
Zn1 O6 2.090(2) .
Zn1 O6 2.090(2) 3_666
Zn1 O2 2.1099(18) 3_666
Zn1 O2 2.1100(18) .
Zn1 O5 2.119(2) 3_666
Zn1 O5 2.119(2) .
S1 C1 1.746(3) .
S1 C3 1.753(3) .
S2 C3 1.753(3) .
S2 C2 1.758(3) .
S3 C4 1.757(3) .
S3 C5 1.760(3) .
S4 C4 1.747(3) .
S4 C6 1.754(3) .
S5 C5 1.752(3) .
S5 C7 1.765(4) .
S6 C8 1.714(6) .
S6 C6 1.738(3) .
O1 C9 1.240(3) .
O2 C9 1.259(3) .
O3 C10 1.254(3) .
O4 C10 1.253(3) .
O5 H5A 0.80(5) .
O5 H5B 0.80(4) .
O6 H6A 0.89(4) .
O6 H6B 0.77(4) .
O7 H7D 0.74(3) .
O7 H7E 0.83(5) .
N1 C11 1.330(4) .
N1 C15 1.345(5) .
N1 C17 1.478(5) .
C1 C2 1.339(3) .
C1 C9 1.524(3) .
C2 C10 1.497(3) .
C3 C4 1.343(4) .
C5 C6 1.336(5) .
C7 H7A 0.9600 .
C7 H7B 0.9600 .
C7 H7C 0.9600 .
C8 H8A 0.9600 .
C8 H8B 0.9600 .
C8 H8C 0.9600 .
C11 C12 1.346(5) .
C11 H11 0.9300 .
C12 C13 1.397(5) .
C12 H12 0.9300 .
C13 C14 1.390(5) .
C13 C16 1.462(5) .
C14 C15 1.364(6) .
C14 H14 0.9300 .
C15 H15 0.9300 .
C16 C16 1.310(7) 3_676
C16 H16 0.9300 .
C17 H17A 0.9600 .
C17 H17B 0.9600 .
C17 H17C 0.9600 .

loop_
_geom_torsion_atom_site_label_1
_geom_torsion_atom_site_label_2
_geom_torsion_atom_site_label_3
_geom_torsion_atom_site_label_4
_geom_torsion
_geom_torsion_site_symmetry_4
C3 S1 C1 C2 -9.9(2) .
C3 S1 C1 C9 173.9(2) .
C9 C1 C2 C10 4.8(5) .
S1 C1 C2 C10 -170.9(2) .
C9 C1 C2 S2 177.9(2) .
S1 C1 C2 S2 2.2(3) .
C3 S2 C2 C1 6.7(2) .
C3 S2 C2 C10 -179.3(2) .
C2 S2 C3 C4 167.4(3) .
C2 S2 C3 S1 -13.20(18) .
C1 S1 C3 C4 -166.5(3) .
C1 S1 C3 S2 14.12(18) .
S2 C3 C4 S4 2.2(4) .
S1 C3 C4 S4 -177.18(17) .
S2 C3 C4 S3 -179.74(17) .
S1 C3 C4 S3 0.9(4) .
C6 S4 C4 C3 -162.7(3) .
C6 S4 C4 S3 19.1(2) .
C5 S3 C4 C3 163.3(3) .
C5 S3 C4 S4 -18.5(2) .
C7 S5 C5 C6 79.3(4) .
C7 S5 C5 S3 -98.6(3) .
C4 S3 C5 C6 10.3(3) .
C4 S3 C5 S5 -171.6(2) .
S5 C5 C6 S6 0.6(5) .
S3 C5 C6 S6 178.5(2) .
S5 C5 C6 S4 -176.5(2) .
S3 C5 C6 S4 1.4(4) .
C8 S6 C6 C5 157.2(6) .
C8 S6 C6 S4 -25.8(6) .
C4 S4 C6 C5 -12.4(4) .
C4 S4 C6 S6 170.5(3) .
Zn1 O2 C9 O1 18.8(4) .
Zn1 O2 C9 C1 -163.81(16) .
C2 C1 C9 O1 -100.7(3) .
S1 C1 C9 O1 75.0(3) .
C2 C1 C9 O2 81.6(4) .
S1 C1 C9 O2 -102.7(2) .
C1 C2 C10 O4 -178.9(3) .
S2 C2 C10 O4 7.9(3) .
C1 C2 C10 O3 2.7(4) .
S2 C2 C10 O3 -170.5(2) .
C15 N1 C11 C12 -0.7(5) .
C17 N1 C11 C12 -178.1(3) .
N1 C11 C12 C13 2.8(5) .
C11 C12 C13 C14 -3.3(5) .
C11 C12 C13 C16 175.4(3) .
C12 C13 C14 C15 2.0(5) .
C16 C13 C14 C15 -176.7(3) .
C11 N1 C15 C14 -0.7(5) .
C17 N1 C15 C14 176.7(3) .
C13 C14 C15 N1 -0.1(6) .
C14 C13 C16 C16 13.3(7) 3_676
C12 C13 C16 C16 -165.4(4) 3_676
